data_2217427
loop_
_publ_author_name
'Zhu, Bao-Yong'
'Cui, De-Liang'
'Jing, Hai-Peng'

_publ_section_title
;
 Melaminium sulfate
;
_journal_coeditor_code BT2656
_journal_issue 2
_journal_name_full 'Acta Crystallographica Section E'
_journal_page_first o351
_journal_page_last o351
_journal_paper_doi 10.1107/S1600536807067463
_journal_volume 64
_journal_year 2008
_chemical_formula_iupac 'C3 H8 N6 2+, S O4 2-'
_chemical_formula_moiety 'C3 H8 N6 2+, S O4 2-'
_chemical_formula_sum 'C3 H8 N6 O4 S'
_chemical_formula_weight 224.21
_chemical_name_systematic
;
Melaminium sulfate
;
_space_group_IT_number 15
_symmetry_cell_setting monoclinic
_symmetry_space_group_name_Hall '-C 2yc'
_symmetry_space_group_name_H-M 'C 1 2/c 1'
_atom_sites_solution_hydrogens geom
_atom_sites_solution_primary direct
_atom_sites_solution_secondary difmap
_cell_angle_alpha 90.00
_cell_angle_beta 129.7390(10)
_cell_angle_gamma 90.00
_cell_formula_units_Z 8
_cell_length_a 18.5787(3)
_cell_length_b 8.6272(2)
_cell_length_c 12.7945(4)
_cell_measurement_reflns_used 2920
_cell_measurement_temperature 293(2)
_cell_measurement_theta_max 27.48
_cell_measurement_theta_min 2.76
_cell_volume 1576.94(7)
_computing_cell_refinement 'APEX2 (Bruker, 2005)'
_computing_data_collection 'APEX2 (Bruker, 2005)'
_computing_data_reduction 'APEX2 (Bruker, 2005)'
_computing_molecular_graphics 'SHELXTL (Bruker, 1997)'
_computing_publication_material 'WinGX (Farrugia, 1999)'
_computing_structure_refinement 'SHELXL97 (Sheldrick, 1997)'
_computing_structure_solution 'SIR97 (Altomare <i>et al.</i>,  1999)'
_diffrn_ambient_temperature 293(2)
_diffrn_measured_fraction_theta_full 0.994
_diffrn_measured_fraction_theta_max 0.994
_diffrn_measurement_device_type 'Bruker APEX2 CCD'
_diffrn_measurement_method '\f and \w'
_diffrn_radiation_monochromator graphite
_diffrn_radiation_source 'fine-focus sealed tube'
_diffrn_radiation_type MoK\a
_diffrn_radiation_wavelength 0.71073
_diffrn_reflns_av_R_equivalents 0.0129
_diffrn_reflns_av_sigmaI/netI 0.0167
_diffrn_reflns_limit_h_max 19
_diffrn_reflns_limit_h_min -24
_diffrn_reflns_limit_k_max 11
_diffrn_reflns_limit_k_min -6
_diffrn_reflns_limit_l_max 16
_diffrn_reflns_limit_l_min -16
_diffrn_reflns_number 3793
_diffrn_reflns_theta_full 27.49
_diffrn_reflns_theta_max 27.49
_diffrn_reflns_theta_min 2.76
_exptl_absorpt_coefficient_mu 0.416
_exptl_absorpt_correction_T_max 0.8996
_exptl_absorpt_correction_T_min 0.8785
_exptl_absorpt_correction_type multi-scan
_exptl_absorpt_process_details '(APEX2; Bruker, 2005)'
_exptl_crystal_colour colorless
_exptl_crystal_density_diffrn 1.889
_exptl_crystal_density_method 'not measured'
_exptl_crystal_description prism
_exptl_crystal_F_000 928
_exptl_crystal_size_max 0.32
_exptl_crystal_size_mid 0.27
_exptl_crystal_size_min 0.26
_refine_diff_density_max 0.479
_refine_diff_density_min -0.454
_refine_ls_extinction_coef 0.0037(5)
_refine_ls_extinction_expression Fc^*^=kFc[1+0.001xFc^2^\l^3^/sin(2\q)]^-1/4^
_refine_ls_extinction_method 'SHELXL97 (Sheldrick, 1997)'
_refine_ls_goodness_of_fit_ref 0.998
_refine_ls_hydrogen_treatment mixed
_refine_ls_matrix_type full
_refine_ls_number_parameters 136
_refine_ls_number_reflns 1794
_refine_ls_number_restraints 0
_refine_ls_restrained_S_all 0.998
_refine_ls_R_factor_all 0.0333
_refine_ls_R_factor_gt 0.0312
_refine_ls_shift/su_max 0.000
_refine_ls_shift/su_mean 0.000
_refine_ls_structure_factor_coef Fsqd
_refine_ls_weighting_details 'calc w=1/[\s^2^(Fo^2^)+(0.041P)^2^+3.6165P] where P=(Fo^2^+2Fc^2^)/3'
_refine_ls_weighting_scheme calc
_refine_ls_wR_factor_gt 0.0864
_refine_ls_wR_factor_ref 0.0885
_reflns_number_gt 1672
_reflns_number_total 1794
_reflns_threshold_expression I>2\s(I)
_cod_data_source_file bt2656.cif
_cod_data_source_block I
_cod_depositor_comments
;
The following automatic conversions were performed:
'_symmetry_cell_setting' value 'Monoclinic' changed to 'monoclinic'
according to '/home/saulius/struct/CIF-dictionaries/cif_core.dic'
dictionary named 'cif_core.dic' version 2.4.1 from 2010-06-29.

Automatic conversion script
Id: cif_fix_enum 1527 2010-12-29 10:47:43Z saulius 

The following automatic conversions were performed:

'_symmetry_cell_setting' value 'Monoclinic' changed to 'monoclinic'
according to /home/saulius/struct/CIF-dictionaries/cif_core.dic
dictionary named 'cif_core.dic' version 2.4.1 from 2010-06-29.

Automatic conversion script
Id: cif_fix_values 1715 2011-07-08 13:25:40Z adriana 
;
_cod_original_sg_symbol_H-M 'C 2/c'
_cod_database_code 2217427
_cod_database_fobs_code 2217427

loop_
_symmetry_equiv_pos_as_xyz
'x, y, z'
'-x, y, -z+1/2'
'x+1/2, y+1/2, z'
'-x+1/2, y+1/2, -z+1/2'
'-x, -y, -z'
'x, -y, z-1/2'
'-x+1/2, -y+1/2, -z'
'x+1/2, -y+1/2, z-1/2'

loop_
_atom_site_type_symbol
_atom_site_label
_atom_site_fract_x
_atom_site_fract_y
_atom_site_fract_z
_atom_site_U_iso_or_equiv
_atom_site_adp_type
_atom_site_calc_flag
_atom_site_refinement_flags
_atom_site_occupancy
S S1 0.65733(3) 0.06360(5) 0.27385(4) 0.02105(15) Uani d . 1
O O2 0.63929(12) 0.11467(16) 0.36667(16) 0.0369(4) Uani d . 1
O O4 0.70593(10) -0.08710(15) 0.32413(17) 0.0348(4) Uani d . 1
C C2 0.84604(12) 0.9717(2) 0.65207(17) 0.0210(3) Uani d . 1
N N5 0.86032(10) 0.82418(17) 0.63479(15) 0.0215(3) Uani d . 1
N N3 0.95352(12) 1.16685(18) 0.54108(18) 0.0312(4) Uani d . 1
H H3A 0.9834 1.1488 0.5118 0.037 Uiso calc R 1
H H3B 0.9448 1.2607 0.5534 0.037 Uiso calc R 1
O O3 0.71951(10) 0.17704(15) 0.28119(15) 0.0309(3) Uani d . 1
N N2 0.80592(11) 1.00382(18) 0.70342(17) 0.0277(3) Uani d . 1
H H2A 0.7879 0.9301 0.7272 0.033 Uiso calc R 1
H H2B 0.7974 1.0988 0.7136 0.033 Uiso calc R 1
C C3 0.92125(12) 1.0513(2) 0.56700(18) 0.0222(3) Uani d . 1
N N4 0.93490(11) 0.90603(17) 0.54780(16) 0.0236(3) Uani d . 1
N N1 0.91024(13) 0.64908(18) 0.55885(18) 0.0317(4) Uani d . 1
H H1A 0.9372 0.6259 0.5259 0.038 Uiso calc R 1
H H1B 0.8889 0.5768 0.5787 0.038 Uiso calc R 1
O O1 0.56934(11) 0.0514(2) 0.13681(16) 0.0440(4) Uani d . 1
N N6 0.87638(11) 1.08607(18) 0.61675(16) 0.0232(3) Uani d . 1
C C1 0.90174(12) 0.7934(2) 0.57868(17) 0.0219(3) Uani d . 1
H H6 0.8684(18) 1.183(3) 0.626(2) 0.042(7) Uiso d . 1
H H5 0.8388(18) 0.749(3) 0.651(3) 0.044(7) Uiso d . 1

loop_
_atom_site_aniso_label
_atom_site_aniso_U_11
_atom_site_aniso_U_22
_atom_site_aniso_U_33
_atom_site_aniso_U_12
_atom_site_aniso_U_13
_atom_site_aniso_U_23
S1 0.0277(2) 0.0160(2) 0.0288(2) 0.00029(15) 0.0224(2) 0.00143(15)
O2 0.0657(10) 0.0212(7) 0.0574(9) -0.0009(7) 0.0549(9) -0.0015(6)
O4 0.0425(8) 0.0182(6) 0.0605(10) 0.0067(6) 0.0408(8) 0.0085(6)
C2 0.0228(8) 0.0197(8) 0.0233(8) -0.0007(6) 0.0160(7) -0.0004(6)
N5 0.0284(7) 0.0166(7) 0.0289(7) -0.0010(6) 0.0226(7) 0.0004(6)
N3 0.0438(9) 0.0183(7) 0.0528(10) -0.0030(7) 0.0407(9) -0.0011(7)
O3 0.0416(8) 0.0189(6) 0.0502(8) -0.0047(5) 0.0377(7) -0.0022(6)
N2 0.0395(9) 0.0202(7) 0.0418(9) -0.0002(6) 0.0345(8) -0.0006(6)
C3 0.0246(8) 0.0201(8) 0.0274(8) -0.0013(6) 0.0191(7) -0.0010(6)
N4 0.0296(8) 0.0185(7) 0.0345(8) -0.0010(6) 0.0259(7) -0.0010(6)
N1 0.0519(10) 0.0172(7) 0.0516(10) -0.0016(7) 0.0449(9) -0.0018(7)
O1 0.0361(8) 0.0554(10) 0.0329(8) -0.0085(7) 0.0185(7) 0.0045(7)
N6 0.0320(8) 0.0156(7) 0.0330(8) -0.0002(6) 0.0259(7) -0.0012(6)
C1 0.0254(8) 0.0194(8) 0.0262(8) -0.0003(6) 0.0188(7) -0.0007(6)

loop_
_atom_type_symbol
_atom_type_description
_atom_type_scat_dispersion_real
_atom_type_scat_dispersion_imag
_atom_type_scat_source
C C 0.0033 0.0016 'International Tables Vol C Tables 4.2.6.8 and 6.1.1.4'
H H 0.0000 0.0000 'International Tables Vol C Tables 4.2.6.8 and 6.1.1.4'
N N 0.0061 0.0033 'International Tables Vol C Tables 4.2.6.8 and 6.1.1.4'
O O 0.0106 0.0060 'International Tables Vol C Tables 4.2.6.8 and 6.1.1.4'
S S 0.1246 0.1234 'International Tables Vol C Tables 4.2.6.8 and 6.1.1.4'

loop_
_geom_angle_atom_site_label_1
_geom_angle_atom_site_label_2
_geom_angle_atom_site_label_3
_geom_angle
_geom_angle_publ_flag
O1 S1 O3 111.02(9) n
O1 S1 O4 111.51(10) n
O3 S1 O4 108.77(8) n
O1 S1 O2 109.36(10) n
O3 S1 O2 108.65(8) n
O4 S1 O2 107.42(9) n
N2 C2 N5 121.41(16) ?
N2 C2 N6 120.69(16) ?
N5 C2 N6 117.88(15) n
C2 N5 C1 120.25(15) n
C2 N5 H5 120.6(18) ?
C1 N5 H5 118.9(19) ?
C3 N3 H3A 120.0 ?
C3 N3 H3B 120.0 ?
H3A N3 H3B 120.0 ?
C2 N2 H2A 120.0 ?
C2 N2 H2B 120.0 ?
H2A N2 H2B 120.0 ?
N3 C3 N4 119.80(16) ?
N3 C3 N6 117.71(16) ?
N4 C3 N6 122.46(16) n
C3 N4 C1 116.79(15) n
C1 N1 H1A 120.0 ?
C1 N1 H1B 120.0 ?
H1A N1 H1B 120.0 ?
C2 N6 C3 120.35(15) n
C2 N6 H6 120.8(17) ?
C3 N6 H6 118.8(17) ?
N1 C1 N4 120.09(16) ?
N1 C1 N5 117.76(16) ?
N4 C1 N5 122.13(15) n

loop_
_geom_bond_atom_site_label_1
_geom_bond_atom_site_label_2
_geom_bond_distance
_geom_bond_publ_flag
S1 O1 1.4470(10) n
S1 O3 1.4710(10) n
S1 O4 1.4750(10) n
S1 O2 1.4920(10) n
C2 N2 1.300(2) ?
C2 N5 1.347(2) n
C2 N6 1.350(2) n
N5 C1 1.373(2) n
N5 H5 0.85(3) ?
N3 C3 1.310(2) ?
N3 H3A 0.8600 ?
N3 H3B 0.8600 ?
N2 H2A 0.8600 ?
N2 H2B 0.8600 ?
C3 N4 1.333(2) n
C3 N6 1.367(2) n
N4 C1 1.338(2) n
N1 C1 1.300(2) ?
N1 H1A 0.8600 ?
N1 H1B 0.8600 ?
N6 H6 0.87(3) ?

loop_
_geom_hbond_atom_site_label_D
_geom_hbond_atom_site_label_H
_geom_hbond_atom_site_label_A
_geom_hbond_site_symmetry_A
_geom_hbond_distance_DH
_geom_hbond_distance_HA
_geom_hbond_distance_DA
_geom_hbond_angle_DHA
N6 H6 O2 7_666 0.87(3) 1.76(3) 2.622(2) 171(3)
N5 H5 O4 7_656 0.85(3) 1.76(3) 2.608(2) 176(3)
N3 H3B O2 7_666 0.86 2.59 3.244(2) 134.1
N3 H3B O1 8_566 0.86 2.44 2.944(2) 117.9
N3 H3A N4 5_776 0.86 2.14 3.000(2) 175.7
N2 H2B O3 7_666 0.86 1.97 2.822(2) 172.1
N2 H2A O3 6_566 0.86 2.02 2.836(2) 159.0
N1 H1B O2 7_656 0.86 1.99 2.838(2) 168.6
N1 H1A O1 8_556 0.86 2.43 2.992(2) 123.1
N1 H1A O1 4_655 0.86 2.11 2.887(2) 150.7

loop_
_geom_torsion_atom_site_label_1
_geom_torsion_atom_site_label_2
_geom_torsion_atom_site_label_3
_geom_torsion_atom_site_label_4
_geom_torsion
N2 C2 N5 C1 179.14(16)
N6 C2 N5 C1 -2.1(2)
N3 C3 N4 C1 178.76(17)
N6 C3 N4 C1 0.5(3)
N2 C2 N6 C3 177.84(17)
N5 C2 N6 C3 -0.9(3)
N3 C3 N6 C2 -176.50(17)
N4 C3 N6 C2 1.8(3)
C3 N4 C1 N1 178.06(18)
C3 N4 C1 N5 -3.6(3)
C2 N5 C1 N1 -177.10(17)
C2 N5 C1 N4 4.6(3)

loop_
_cod_related_entry_id
_cod_related_entry_database
_cod_related_entry_code
1 ChemSpider 4956744
